data_2207270
loop_
_publ_author_name
'Zhi-Yong Xing'
'Hui-Min Liu'
'Li Wu'
'Wen-Qin Zhang'

_publ_section_title
;
 2-Amino-2'-chloro-5-methylbenzophenone
;
_journal_coeditor_code IS6135
_journal_issue 11
_journal_name_full 'Acta Crystallographica Section E'
_journal_page_first o3796
_journal_page_last o3797
_journal_paper_doi 10.1107/S1600536805033313
_journal_volume 61
_journal_year 2005
_chemical_formula_iupac 'C14 H12 Cl N O'
_chemical_formula_moiety 'C14 H12 Cl N O'
_chemical_formula_sum 'C14 H12 Cl N O'
_chemical_formula_weight 245.70
_chemical_melting_point 376
_chemical_name_systematic
;
2-Amino-2'-chloro-5-methylbenzophenone
;
_space_group_IT_number 14
_symmetry_cell_setting monoclinic
_symmetry_space_group_name_Hall '-P 2ybc'
_symmetry_space_group_name_H-M 'P 1 21/c 1'
_atom_sites_solution_hydrogens geom
_atom_sites_solution_primary direct
_atom_sites_solution_secondary difmap
_cell_angle_alpha 90.00
_cell_angle_beta 102.982(3)
_cell_angle_gamma 90.00
_cell_formula_units_Z 4
_cell_length_a 10.3419(19)
_cell_length_b 10.892(2)
_cell_length_c 11.592(2)
_cell_measurement_reflns_used 2400
_cell_measurement_temperature 294(2)
_cell_measurement_theta_max 25.59
_cell_measurement_theta_min 3.03
_cell_volume 1272.4(4)
_computing_cell_refinement 'SAINT (Bruker, 1997)'
_computing_data_collection 'SMART (Bruker, 1997)'
_computing_data_reduction SAINT
_computing_molecular_graphics 'SHELXTL (Bruker, 1997)'
_computing_publication_material SHELXTL
_computing_structure_refinement 'SHELXL97 (Sheldrick, 1997)'
_computing_structure_solution 'SHELXS97 (Sheldrick, 1997)'
_diffrn_ambient_temperature 294(2)
_diffrn_measured_fraction_theta_full 0.995
_diffrn_measured_fraction_theta_max 0.995
_diffrn_measurement_device_type 'Bruker SMART CCD area-detector'
_diffrn_measurement_method '\f and \w'
_diffrn_radiation_monochromator graphite
_diffrn_radiation_source 'fine-focus sealed tube'
_diffrn_radiation_type MoK\a
_diffrn_radiation_wavelength 0.71073
_diffrn_reflns_av_R_equivalents 0.0270
_diffrn_reflns_av_sigmaI/netI 0.0331
_diffrn_reflns_limit_h_max 12
_diffrn_reflns_limit_h_min -12
_diffrn_reflns_limit_k_max 13
_diffrn_reflns_limit_k_min -12
_diffrn_reflns_limit_l_max 14
_diffrn_reflns_limit_l_min -6
_diffrn_reflns_number 7003
_diffrn_reflns_theta_full 26.42
_diffrn_reflns_theta_max 26.42
_diffrn_reflns_theta_min 2.02
_diffrn_standards_decay_% 0
_diffrn_standards_interval_count 0
_diffrn_standards_interval_time 0
_diffrn_standards_number 0
_exptl_absorpt_coefficient_mu 0.282
_exptl_absorpt_correction_T_max 0.961
_exptl_absorpt_correction_T_min 0.908
_exptl_absorpt_correction_type multi-scan
_exptl_absorpt_process_details '(SADABS; Sheldrick, 1996)'
_exptl_crystal_colour 'light yellow'
_exptl_crystal_density_diffrn 1.283
_exptl_crystal_density_method 'not measured'
_exptl_crystal_description block
_exptl_crystal_F_000 512
_exptl_crystal_size_max 0.28
_exptl_crystal_size_mid 0.22
_exptl_crystal_size_min 0.14
_refine_diff_density_max 0.204
_refine_diff_density_min -0.336
_refine_ls_extinction_method none
_refine_ls_goodness_of_fit_ref 1.031
_refine_ls_hydrogen_treatment mixed
_refine_ls_matrix_type full
_refine_ls_number_parameters 163
_refine_ls_number_reflns 2595
_refine_ls_number_restraints 0
_refine_ls_restrained_S_all 1.031
_refine_ls_R_factor_all 0.0722
_refine_ls_R_factor_gt 0.0447
_refine_ls_shift/su_max 0.001
_refine_ls_shift/su_mean 0.000
_refine_ls_structure_factor_coef Fsqd
_refine_ls_weighting_details 'calc w = 1/[\s^2^(Fo^2^)+(0.056P)^2^+0.3319P] where P = (Fo^2^+2Fc^2^)/3'
_refine_ls_weighting_scheme calc
_refine_ls_wR_factor_gt 0.1071
_refine_ls_wR_factor_ref 0.1238
_reflns_number_gt 1758
_reflns_number_total 2595
_reflns_threshold_expression I>2\s(I)
_cod_data_source_file is6135.cif
_cod_data_source_block I
_cod_depositor_comments
;
The following automatic conversions were performed:
'_symmetry_cell_setting' value 'Monoclinic' changed to 'monoclinic'
according to '/home/saulius/struct/CIF-dictionaries/cif_core.dic'
dictionary named 'cif_core.dic' version 2.4.1 from 2010-06-29.

Automatic conversion script
Id: cif_fix_enum 1527 2010-12-29 10:47:43Z saulius 

The following automatic conversions were performed:

'_symmetry_cell_setting' value 'Monoclinic' changed to 'monoclinic'
according to /home/saulius/struct/CIF-dictionaries/cif_core.dic
dictionary named 'cif_core.dic' version 2.4.1 from 2010-06-29.

Automatic conversion script
Id: cif_fix_values 1715 2011-07-08 13:25:40Z adriana 
;
_cod_original_sg_symbol_H-M 'P 21/c'
_cod_database_code 2207270
_cod_database_fobs_code 2207270

loop_
_symmetry_equiv_pos_as_xyz
'x, y, z'
'-x, y+1/2, -z+1/2'
'-x, -y, -z'
'x, -y-1/2, z-1/2'

loop_
_atom_site_label
_atom_site_fract_x
_atom_site_fract_y
_atom_site_fract_z
_atom_site_U_iso_or_equiv
_atom_site_adp_type
_atom_site_calc_flag
_atom_site_refinement_flags
_atom_site_occupancy
_atom_site_type_symbol
Cl1 0.09031(6) 0.07657(6) 0.12545(6) 0.0783(3) Uani d . 1 Cl
O1 0.42261(17) 0.00178(13) 0.23103(15) 0.0688(5) Uani d . 1 O
N1 0.4557(2) -0.2382(2) 0.2847(2) 0.0658(6) Uani d . 1 N
H1A 0.490(2) -0.317(3) 0.287(2) 0.073(7) Uiso d . 1 H
H1B 0.481(2) -0.176(2) 0.245(2) 0.067(7) Uiso d . 1 H
C1 0.1757(2) 0.17261(17) 0.23674(17) 0.0469(5) Uani d . 1 C
C2 0.1286(2) 0.2907(2) 0.2462(2) 0.0599(6) Uani d . 1 C
H2 0.0542 0.3192 0.1922 0.072 Uiso calc R 1 H
C3 0.1935(3) 0.3645(2) 0.3363(2) 0.0691(7) Uani d . 1 C
H3 0.1632 0.4441 0.3428 0.083 Uiso calc R 1 H
C4 0.3015(3) 0.3231(2) 0.4165(2) 0.0744(7) Uani d . 1 C
H4 0.3439 0.3736 0.4782 0.089 Uiso calc R 1 H
C5 0.3481(2) 0.2060(2) 0.4060(2) 0.0659(6) Uani d . 1 C
H5 0.4220 0.1780 0.4609 0.079 Uiso calc R 1 H
C6 0.28643(19) 0.12938(16) 0.31500(17) 0.0433(5) Uani d . 1 C
C7 0.3459(2) 0.00583(17) 0.29911(18) 0.0459(5) Uani d . 1 C
C8 0.31486(19) -0.09873(16) 0.36486(17) 0.0433(4) Uani d . 1 C
C9 0.3700(2) -0.21628(17) 0.35421(18) 0.0488(5) Uani d . 1 C
C10 0.3336(2) -0.31250(19) 0.4218(2) 0.0613(6) Uani d . 1 C
H10 0.3672 -0.3909 0.4156 0.074 Uiso calc R 1 H
C11 0.2507(2) -0.2934(2) 0.4957(2) 0.0658(7) Uani d . 1 C
H11 0.2299 -0.3593 0.5392 0.079 Uiso calc R 1 H
C12 0.1953(2) -0.1782(2) 0.50913(19) 0.0579(6) Uani d . 1 C
C13 0.2287(2) -0.08422(18) 0.44278(18) 0.0500(5) Uani d . 1 C
H13 0.1928 -0.0069 0.4494 0.060 Uiso calc R 1 H
C14 0.1043(3) -0.1591(3) 0.5930(2) 0.0865(8) Uani d . 1 C
H14A 0.0882 -0.0729 0.5999 0.130 Uiso calc R 1 H
H14B 0.1453 -0.1917 0.6694 0.130 Uiso calc R 1 H
H14C 0.0217 -0.2005 0.5629 0.130 Uiso calc R 1 H

loop_
_atom_site_aniso_label
_atom_site_aniso_U_11
_atom_site_aniso_U_22
_atom_site_aniso_U_33
_atom_site_aniso_U_12
_atom_site_aniso_U_13
_atom_site_aniso_U_23
Cl1 0.0743(4) 0.0750(5) 0.0749(4) 0.0018(3) -0.0058(3) -0.0206(3)
O1 0.0860(11) 0.0428(8) 0.0914(12) 0.0053(8) 0.0492(10) 0.0064(8)
N1 0.0788(14) 0.0395(11) 0.0836(14) 0.0136(10) 0.0281(12) 0.0005(10)
C1 0.0507(11) 0.0407(11) 0.0512(11) -0.0035(9) 0.0153(9) 0.0000(8)
C2 0.0617(14) 0.0479(13) 0.0712(15) 0.0132(10) 0.0170(12) 0.0093(11)
C3 0.0791(17) 0.0355(11) 0.0958(18) 0.0093(11) 0.0264(15) -0.0038(12)
C4 0.0823(18) 0.0457(13) 0.0895(18) -0.0045(12) 0.0069(14) -0.0243(12)
C5 0.0663(14) 0.0471(13) 0.0737(15) 0.0037(11) -0.0067(12) -0.0100(11)
C6 0.0482(11) 0.0309(9) 0.0528(11) -0.0033(8) 0.0154(9) 0.0030(8)
C7 0.0488(11) 0.0339(10) 0.0559(12) -0.0011(8) 0.0137(10) -0.0010(8)
C8 0.0448(11) 0.0324(9) 0.0508(11) -0.0015(8) 0.0066(9) 0.0017(8)
C9 0.0493(11) 0.0346(10) 0.0570(12) -0.0023(9) 0.0003(9) -0.0022(9)
C10 0.0653(14) 0.0337(11) 0.0776(16) -0.0030(10) 0.0003(12) 0.0068(10)
C11 0.0698(15) 0.0500(13) 0.0713(15) -0.0151(11) 0.0024(12) 0.0209(11)
C12 0.0572(13) 0.0600(14) 0.0543(12) -0.0113(11) 0.0081(10) 0.0111(10)
C13 0.0502(11) 0.0418(11) 0.0562(12) -0.0001(9) 0.0080(9) 0.0025(9)
C14 0.094(2) 0.096(2) 0.0756(17) -0.0093(16) 0.0316(15) 0.0196(15)

loop_
_atom_type_symbol
_atom_type_description
_atom_type_scat_dispersion_real
_atom_type_scat_dispersion_imag
_atom_type_scat_source
C C 0.0033 0.0016 'International Tables Vol C Tables 4.2.6.8 and 6.1.1.4'
H H 0.0000 0.0000 'International Tables Vol C Tables 4.2.6.8 and 6.1.1.4'
N N 0.0061 0.0033 'International Tables Vol C Tables 4.2.6.8 and 6.1.1.4'
O O 0.0106 0.0060 'International Tables Vol C Tables 4.2.6.8 and 6.1.1.4'
Cl Cl 0.1484 0.1585 'International Tables Vol C Tables 4.2.6.8 and 6.1.1.4'

loop_
_geom_angle_atom_site_label_1
_geom_angle_atom_site_label_2
_geom_angle_atom_site_label_3
_geom_angle
C9 N1 H1A 116.6(15)
C9 N1 H1B 119.0(16)
H1A N1 H1B 124(2)
C6 C1 C2 121.35(19)
C6 C1 Cl1 119.50(15)
C2 C1 Cl1 119.14(17)
C3 C2 C1 119.0(2)
C3 C2 H2 120.5
C1 C2 H2 120.5
C4 C3 C2 120.9(2)
C4 C3 H3 119.5
C2 C3 H3 119.5
C3 C4 C5 119.7(2)
C3 C4 H4 120.1
C5 C4 H4 120.1
C4 C5 C6 121.0(2)
C4 C5 H5 119.5
C6 C5 H5 119.5
C1 C6 C5 118.01(18)
C1 C6 C7 121.82(17)
C5 C6 C7 120.05(18)
O1 C7 C8 123.88(17)
O1 C7 C6 116.53(16)
C8 C7 C6 119.56(17)
C13 C8 C9 118.72(17)
C13 C8 C7 119.70(17)
C9 C8 C7 121.58(18)
N1 C9 C10 119.6(2)
N1 C9 C8 122.98(19)
C10 C9 C8 117.4(2)
C11 C10 C9 121.5(2)
C11 C10 H10 119.3
C9 C10 H10 119.3
C10 C11 C12 122.6(2)
C10 C11 H11 118.7
C12 C11 H11 118.7
C13 C12 C11 116.4(2)
C13 C12 C14 122.0(2)
C11 C12 C14 121.6(2)
C12 C13 C8 123.34(19)
C12 C13 H13 118.3
C8 C13 H13 118.3
C12 C14 H14A 109.5
C12 C14 H14B 109.5
H14A C14 H14B 109.5
C12 C14 H14C 109.5
H14A C14 H14C 109.5
H14B C14 H14C 109.5

loop_
_geom_bond_atom_site_label_1
_geom_bond_atom_site_label_2
_geom_bond_distance
_geom_bond_publ_flag
Cl1 C1 1.740(2) yes
O1 C7 1.239(2) yes
N1 C9 1.346(3) yes
N1 H1A 0.92(3) ?
N1 H1B 0.89(3) ?
C1 C6 1.374(3) ?
C1 C2 1.388(3) ?
C2 C3 1.368(3) ?
C2 H2 0.9300 ?
C3 C4 1.360(3) ?
C3 H3 0.9300 ?
C4 C5 1.379(3) ?
C4 H4 0.9300 ?
C5 C6 1.383(3) ?
C5 H5 0.9300 ?
C6 C7 1.508(3) ?
C7 C8 1.446(3) ?
C8 C13 1.413(3) ?
C8 C9 1.418(3) ?
C9 C10 1.409(3) ?
C10 C11 1.358(3) ?
C10 H10 0.9300 ?
C11 C12 1.402(3) ?
C11 H11 0.9300 ?
C12 C13 1.370(3) ?
C12 C14 1.512(3) ?
C13 H13 0.9300 ?
C14 H14A 0.9600 ?
C14 H14B 0.9600 ?
C14 H14C 0.9600 ?

loop_
_geom_hbond_atom_site_label_D
_geom_hbond_atom_site_label_H
_geom_hbond_atom_site_label_A
_geom_hbond_site_symmetry_A
_geom_hbond_distance_DH
_geom_hbond_distance_HA
_geom_hbond_distance_DA
_geom_hbond_angle_DHA
N1 H1B O1 . 0.89(3) 2.03(3) 2.691(3) 131(2)
N1 H1A O1 2_645 0.92(3) 2.20(3) 3.121(3) 172(2)

loop_
_geom_torsion_atom_site_label_1
_geom_torsion_atom_site_label_2
_geom_torsion_atom_site_label_3
_geom_torsion_atom_site_label_4
_geom_torsion
_geom_torsion_publ_flag
C6 C1 C2 C3 -0.7(3) ?
Cl1 C1 C2 C3 177.80(18) ?
C1 C2 C3 C4 -0.7(4) ?
C2 C3 C4 C5 1.1(4) ?
C3 C4 C5 C6 -0.1(4) ?
C2 C1 C6 C5 1.7(3) ?
Cl1 C1 C6 C5 -176.80(17) ?
C2 C1 C6 C7 -174.23(18) ?
Cl1 C1 C6 C7 7.3(3) ?
C4 C5 C6 C1 -1.3(3) ?
C4 C5 C6 C7 174.7(2) ?
C1 C6 C7 O1 83.5(2) ?
C5 C6 C7 O1 -92.4(2) yes
C1 C6 C7 C8 -98.3(2) ?
C5 C6 C7 C8 85.8(2) ?
O1 C7 C8 C13 178.38(19) ?
C6 C7 C8 C13 0.3(3) ?
O1 C7 C8 C9 -1.0(3) yes
C6 C7 C8 C9 -179.01(17) ?
C13 C8 C9 N1 -178.2(2) ?
C7 C8 C9 N1 1.1(3) ?
C13 C8 C9 C10 0.7(3) ?
C7 C8 C9 C10 -179.91(18) ?
N1 C9 C10 C11 178.0(2) ?
C8 C9 C10 C11 -1.0(3) ?
C9 C10 C11 C12 0.5(3) ?
C10 C11 C12 C13 0.3(3) ?
C10 C11 C12 C14 -179.4(2) ?
C11 C12 C13 C8 -0.5(3) ?
C14 C12 C13 C8 179.1(2) ?
C9 C8 C13 C12 0.0(3) ?
C7 C8 C13 C12 -179.32(19) ?

loop_
_cod_related_entry_id
_cod_related_entry_database
_cod_related_entry_code
1 ChemSpider 530965
